data_7046434
loop_
_publ_author_name
'Zhang, Zhicheng'
'Parker, Bernard F.'
'Lohrey, Trevor D.'
'Teat, Simon J.'
'Arnold, John'
'Rao, Linfeng'

_publ_section_title
;
 Complexation-assisted reduction: complexes of glutaroimide-dioxime with
 tetravalent actinides (Np(iv) and Th(iv)).
;
_journal_issue 24
_journal_name_full 'Dalton transactions (Cambridge, England : 2003)'
_journal_page_first 8134
_journal_page_last 8141
_journal_paper_doi 10.1039/c8dt01191e
_journal_volume 47
_journal_year 2018
_chemical_formula_sum 'C15 H30 N10 O12 Th'
_chemical_formula_weight 774.53
_chemical_name_common '[Th(AmidA)3][NO3] hydrate'
_space_group_crystal_system monoclinic
_space_group_IT_number 15
_space_group_name_Hall '-C 2yc'
_space_group_name_H-M_alt 'C 1 2/c 1'
_symmetry_space_group_name_Hall '-C 2yc'
_symmetry_space_group_name_H-M 'C 1 2/c 1'
_atom_sites_solution_hydrogens mixed
_atom_sites_solution_primary 'intrinsic phasing'
_atom_sites_solution_secondary difmap
_audit_creation_method SHELXL-2014/7
_audit_update_record
;
2018-05-14 deposited with the CCDC.
2018-05-22 downloaded from the CCDC.
;
_cell_angle_alpha 90
_cell_angle_beta 111.038(4)
_cell_angle_gamma 90
_cell_formula_units_Z 4
_cell_length_a 24.609(4)
_cell_length_b 10.4339(14)
_cell_length_c 11.1854(16)
_cell_measurement_reflns_used 2853
_cell_measurement_temperature 100(2)
_cell_measurement_theta_max 27.81
_cell_measurement_theta_min 2.34
_cell_volume 2680.6(7)
_computing_cell_refinement 'SAINT V8.37A Bruker, Madison WI'
_computing_data_collection 'Bruker APEX3 Bruker, Madison WI'
_computing_data_reduction 'SAINT V8.37A Bruker, Madison WI'
_computing_molecular_graphics ORTEP-32
_computing_publication_material WinGX
_computing_structure_refinement 'SHELXL-2014/7 (Sheldrick, 2014)'
_computing_structure_solution 'SHELXT 2014/4 Bruker, Madison WI'
_diffrn_ambient_temperature 100(2)
_diffrn_detector_area_resol_mean 10.42
_diffrn_measured_fraction_theta_full 0.998
_diffrn_measured_fraction_theta_max 0.996
_diffrn_measurement_device_type 'Bruker D8 with PHOTON 100 detector'
_diffrn_measurement_method '\f and \w shutterless scans'
_diffrn_radiation_monochromator 'silicon 111'
_diffrn_radiation_type synchrotron
_diffrn_radiation_wavelength 0.7749
_diffrn_reflns_av_unetI/netI 0.0714
_diffrn_reflns_Laue_measured_fraction_full 0.998
_diffrn_reflns_Laue_measured_fraction_max 0.996
_diffrn_reflns_limit_h_max 27
_diffrn_reflns_limit_h_min -29
_diffrn_reflns_limit_k_max 12
_diffrn_reflns_limit_k_min 0
_diffrn_reflns_limit_l_max 13
_diffrn_reflns_limit_l_min 0
_diffrn_reflns_number 2853
_diffrn_reflns_point_group_measured_fraction_full 0.998
_diffrn_reflns_point_group_measured_fraction_max 0.996
_diffrn_reflns_theta_full 27.710
_diffrn_reflns_theta_max 27.811
_diffrn_reflns_theta_min 2.337
_diffrn_source 'Advanced Light Source, station 11.3.1'
_exptl_absorpt_coefficient_mu 2.950
_exptl_absorpt_correction_T_max 0.7456
_exptl_absorpt_correction_T_min 0.5339
_exptl_absorpt_correction_type multi-scan
_exptl_absorpt_process_details TWINABS
_exptl_crystal_colour colorless
_exptl_crystal_density_diffrn 1.889
_exptl_crystal_description plate
_exptl_crystal_F_000 1456
_exptl_crystal_recrystallization_method 'Re-crystallisation from solvent: water'
_exptl_crystal_size_max 0.130
_exptl_crystal_size_mid 0.050
_exptl_crystal_size_min 0.010
_refine_diff_density_max 2.064
_refine_diff_density_min -1.802
_refine_diff_density_rms 0.316
_refine_ls_extinction_method none
_refine_ls_goodness_of_fit_ref 1.249
_refine_ls_hydrogen_treatment constr
_refine_ls_matrix_type full
_refine_ls_number_parameters 191
_refine_ls_number_reflns 2853
_refine_ls_number_restraints 19
_refine_ls_restrained_S_all 1.246
_refine_ls_R_factor_all 0.0922
_refine_ls_R_factor_gt 0.0743
_refine_ls_shift/su_max 0.000
_refine_ls_shift/su_mean 0.000
_refine_ls_structure_factor_coef Fsqd
_refine_ls_weighting_details 'w=1/[\s^2^(Fo^2^)+(0.0001P)^2^+197.6665P] where P=(Fo^2^+2Fc^2^)/3'
_refine_ls_weighting_scheme calc
_refine_ls_wR_factor_gt 0.1918
_refine_ls_wR_factor_ref 0.2007
_reflns_Friedel_coverage 0.000
_reflns_number_gt 2484
_reflns_number_total 2853
_reflns_threshold_expression 'I > 2\s(I)'
_cod_data_source_file c8dt01191e2.cif
_cod_data_source_block ComplexIII
_cod_depositor_comments
;
The following automatic conversions were performed:

'_atom_sites_solution_secondary' value 'diffmap' was changed to
'difmap'.

Automatic conversion script
Id: cif_fix_values 4973 2017-02-22 13:04:09Z antanas 

 Adding full bibliography for 7046433--7046435.cif.
;
_cod_database_code 7046434
_shelx_shelxl_version_number 2014/7
_shelx_space_group_comment
;
The symmetry employed for this shelxl refinement is uniquely defined
by the following loop, which should always be used as a source of
symmetry information in preference to the above space-group names.
They are only intended as comments.
;

loop_
_space_group_symop_operation_xyz
'x, y, z'
'-x, y, -z+1/2'
'x+1/2, y+1/2, z'
'-x+1/2, y+1/2, -z+1/2'
'-x, -y, -z'
'x, -y, z-1/2'
'-x+1/2, -y+1/2, -z'
'x+1/2, -y+1/2, z-1/2'

loop_
_atom_site_label
_atom_site_type_symbol
_atom_site_fract_x
_atom_site_fract_y
_atom_site_fract_z
_atom_site_U_iso_or_equiv
_atom_site_adp_type
_atom_site_occupancy
_atom_site_site_symmetry_order
_atom_site_calc_flag
_atom_site_refinement_flags_posn
_atom_site_refinement_flags_adp
_atom_site_refinement_flags_occupancy
_atom_site_disorder_assembly
_atom_site_disorder_group
C1 C 0.3590(10) 0.826(2) 0.596(2) 0.036(5) Uani 1 1 d . . . . .
C2 C 0.3037(11) 0.900(3) 0.556(3) 0.056(7) Uani 1 1 d . . . . .
H2A H 0.2748 0.8522 0.5786 0.067 Uiso 1 1 calc R U . . .
H2B H 0.2889 0.9127 0.4644 0.067 Uiso 1 1 calc R U . . .
C3 C 0.3142(11) 1.028(2) 0.624(3) 0.057(7) Uani 1 1 d . . . . .
H3A H 0.3371 1.0822 0.5890 0.068 Uiso 1 1 calc R U . . .
H3B H 0.2772 1.0707 0.6087 0.068 Uiso 1 1 calc R U . . .
C4 C 0.3452(10) 1.011(2) 0.762(3) 0.049(6) Uani 1 1 d . . . . .
H4A H 0.3207 0.9644 0.7986 0.059 Uiso 1 1 calc R U . . .
H4B H 0.3543 1.0936 0.8040 0.059 Uiso 1 1 calc R U . . .
C5 C 0.4003(10) 0.9371(19) 0.784(2) 0.036(5) Uani 1 1 d . . . . .
C6 C 0.5267(10) 0.4122(16) 0.6829(16) 0.033(5) Uani 1 1 d . . . . .
C7 C 0.5296(10) 0.267(2) 0.6809(17) 0.043(5) Uani 1 1 d . U . . .
H7A H 0.5666 0.2404 0.6764 0.051 Uiso 0.5 1 d R U P A -1
H7B H 0.4987 0.2340 0.6060 0.051 Uiso 0.5 1 d R U P A -1
H7A1 H 0.5325 0.2386 0.6008 0.051 Uiso 0.5 1 d R U P . .
H7A2 H 0.5640 0.2375 0.7504 0.051 Uiso 0.5 1 d R U P . .
C8 C 0.524(2) 0.212(4) 0.805(4) 0.052(10) Uani 0.5 1 d . U P . .
H8A H 0.5211 0.1190 0.8001 0.062 Uiso 0.5 1 calc R U P . .
H8B H 0.5580 0.2343 0.8790 0.062 Uiso 0.5 1 calc R U P . .
N1 N 0.3663(7) 0.7355(16) 0.5201(16) 0.034(4) Uani 1 1 d . . . . .
H1 H 0.3394 0.7200 0.4473 0.041 Uiso 1 1 calc R U . . .
N2 N 0.4053(7) 0.8474(15) 0.7012(14) 0.028(4) Uani 1 1 d . . . . .
N3 N 0.4469(9) 0.9556(15) 0.8824(15) 0.030(4) Uani 1 1 d . . . . .
H3 H 0.4463 1.0117 0.9383 0.036 Uiso 1 1 calc R U . . .
N4 N 0.5000 0.4782(19) 0.7500 0.031(6) Uani 1 2 d S T P . .
N5 N 0.5521(9) 0.4795(14) 0.6221(14) 0.032(4) Uani 1 1 d . . . . .
H5 H 0.5705 0.4426 0.5792 0.039 Uiso 1 1 calc R U . . .
O1 O 0.4167(7) 0.6667(13) 0.5586(12) 0.038(3) Uani 1 1 d . . . . .
O2 O 0.4979(6) 0.8886(11) 0.9017(11) 0.032(3) Uani 1 1 d . . . . .
O3 O 0.5497(8) 0.6115(12) 0.6263(13) 0.038(4) Uani 1 1 d . . . . .
N6 N 0.7325(17) 0.304(4) 0.781(4) 0.13(3) Uiso 0.5 1 d D . P B 1
O4 O 0.686(2) 0.361(5) 0.724(5) 0.079(17) Uiso 0.4 1 d D . P B 1
O10 O 0.625(2) 0.290(7) 1.025(5) 0.083(16) Uiso 0.35 1 d . . P C 1
O11 O 0.664(3) 0.307(7) 1.128(6) 0.071(17) Uiso 0.3 1 d . . P D 2
O6 O 0.751(3) 0.223(6) 0.723(6) 0.067(19) Uiso 0.25 1 d D . P B 1
O5 O 0.761(3) 0.328(7) 0.895(4) 0.07(2) Uiso 0.25 1 d D . P B 1
Th1 Th 0.5000 0.72172(11) 0.7500 0.0267(3) Uani 1 2 d S T P . .
O12 O 0.652(3) 0.434(6) 0.922(6) 0.076(17) Uiso 0.35 1 d . . P E 3
O13 O 0.678(3) 0.480(7) 0.860(6) 0.09(2) Uiso 0.35 1 d . . P F 2
O14 O 0.717(3) 0.308(6) 0.727(7) 0.053(15) Uiso 0.3 1 d . . P G 3
O15 O 0.667(5) 0.336(11) 0.801(10) 0.11(3) Uiso 0.25 1 d . . P H 4
O16 O 0.692(3) 0.426(8) 0.685(7) 0.034(16) Uiso 0.2 1 d . . P I 5

loop_
_atom_site_aniso_label
_atom_site_aniso_U_11
_atom_site_aniso_U_22
_atom_site_aniso_U_33
_atom_site_aniso_U_23
_atom_site_aniso_U_13
_atom_site_aniso_U_12
C1 0.041(12) 0.036(13) 0.036(11) -0.010(10) 0.021(10) -0.012(9)
C2 0.038(14) 0.055(18) 0.069(18) -0.006(14) 0.012(13) -0.002(11)
C3 0.041(14) 0.037(15) 0.070(18) -0.002(13) -0.007(13) 0.011(11)
C4 0.035(13) 0.038(14) 0.081(18) -0.019(13) 0.030(13) -0.007(10)
C5 0.057(15) 0.015(11) 0.037(11) 0.003(9) 0.020(11) -0.004(10)
C6 0.068(15) 0.011(8) 0.023(9) -0.002(7) 0.022(10) 0.000(9)
C7 0.083(14) 0.021(10) 0.035(9) 0.001(9) 0.034(9) 0.014(12)
C8 0.10(3) 0.027(18) 0.039(17) 0.016(15) 0.044(18) 0.00(2)
N1 0.044(9) 0.021(10) 0.043(9) -0.005(8) 0.021(8) -0.013(8)
N2 0.041(10) 0.024(9) 0.020(7) 0.000(7) 0.012(7) -0.012(7)
N3 0.056(13) 0.012(8) 0.033(9) -0.009(7) 0.029(10) -0.001(8)
N4 0.055(18) 0.017(11) 0.027(11) 0.000 0.022(12) 0.000
N5 0.069(14) 0.014(8) 0.023(8) -0.004(6) 0.028(9) 0.002(9)
O1 0.063(10) 0.022(8) 0.031(7) -0.008(6) 0.021(7) 0.004(7)
O2 0.055(9) 0.015(6) 0.025(6) -0.011(5) 0.013(6) 0.003(7)
O3 0.075(11) 0.010(6) 0.043(8) 0.000(6) 0.040(8) 0.001(7)
Th1 0.0489(6) 0.0116(4) 0.0228(5) 0.000 0.0168(4) 0.000

loop_
_atom_type_symbol
_atom_type_description
_atom_type_scat_dispersion_real
_atom_type_scat_dispersion_imag
_atom_type_scat_source
C C 0.0040 0.0020 'Calculated using XDISP in WinGX (Farrugia, 1999)'
H H 0.0000 0.0000 'Calculated using XDISP in WinGX (Farrugia, 1999)'
N N 0.0076 0.0040 'Calculated using XDISP in WinGX (Farrugia, 1999)'
O O 0.0133 0.0074 'Calculated using XDISP in WinGX (Farrugia, 1999)'
Th Th -9.7008 4.1898 'Calculated using XDISP in WinGX (Farrugia, 1999)'

loop_
_geom_angle_atom_site_label_1
_geom_angle_atom_site_label_2
_geom_angle_atom_site_label_3
_geom_angle
_geom_angle_site_symmetry_1
_geom_angle_site_symmetry_3
N1 C1 N2 115(2) . .
N1 C1 C2 120(2) . .
N2 C1 C2 125(2) . .
C1 C2 C3 110(2) . .
C1 C2 H2A 109.7 . .
C3 C2 H2A 109.7 . .
C1 C2 H2B 109.7 . .
C3 C2 H2B 109.7 . .
H2A C2 H2B 108.2 . .
C4 C3 C2 110(2) . .
C4 C3 H3A 109.6 . .
C2 C3 H3A 109.6 . .
C4 C3 H3B 109.6 . .
C2 C3 H3B 109.6 . .
H3A C3 H3B 108.1 . .
C3 C4 C5 109(2) . .
C3 C4 H4A 109.8 . .
C5 C4 H4A 109.8 . .
C3 C4 H4B 109.8 . .
C5 C4 H4B 109.8 . .
H4A C4 H4B 108.3 . .
N3 C5 N2 115(2) . .
N3 C5 C4 122.4(19) . .
N2 C5 C4 123(2) . .
N5 C6 N4 116.2(16) . .
N5 C6 C7 120.2(17) . .
N4 C6 C7 123.6(16) . .
C8 C7 C6 110(2) 2_656 .
C8 C7 C8 53(3) 2_656 .
C6 C7 C8 110(2) . .
C8 C7 H7A 140.7 2_656 .
C6 C7 H7A 109.7 . .
C8 C7 H7A 109.1 . .
C8 C7 H7B 60.4 2_656 .
C6 C7 H7B 109.8 . .
C8 C7 H7B 110.3 . .
H7A C7 H7B 108.2 . .
C8 C7 H7A1 109.7 2_656 .
C6 C7 H7A1 109.7 . .
C8 C7 H7A1 140.5 . .
H7A C7 H7A1 59.0 . .
H7B C7 H7A1 52.2 . .
C8 C7 H7A2 110.1 2_656 .
C6 C7 H7A2 109.7 . .
C8 C7 H7A2 60.0 . .
H7A C7 H7A2 52.2 . .
H7B C7 H7A2 140.1 . .
H7A1 C7 H7A2 108.2 . .
C7 C8 C7 108(3) 2_656 .
C7 C8 H7A2 141.0 2_656 .
C7 C8 H7A2 38.1 . .
C7 C8 H8A 110.0 2_656 .
C7 C8 H8A 110.0 . .
H7A2 C8 H8A 102.6 . .
C7 C8 H8B 110.0 2_656 .
C7 C8 H8B 110.0 . .
H7A2 C8 H8B 78.0 . .
H8A C8 H8B 108.4 . .
C1 N1 O1 119.4(17) . .
C1 N1 H1 120.3 . .
O1 N1 H1 120.3 . .
C1 N2 C5 117.6(19) . .
C1 N2 Th1 121.8(13) . .
C5 N2 Th1 120.6(14) . .
C5 N3 O2 122.4(15) . .
C5 N3 H3 118.8 . .
O2 N3 H3 118.8 . .
C6 N4 C6 119(2) . 2_656
C6 N4 Th1 120.7(10) . .
C6 N4 Th1 120.7(10) 2_656 .
C6 N5 O3 119.4(15) . .
C6 N5 H5 120.3 . .
O3 N5 H5 120.3 . .
N1 O1 Th1 122.4(10) . .
N3 O2 Th1 119.8(10) . .
N5 O3 Th1 121.8(10) . .
O4 N6 O6 120.2(11) . .
O4 N6 O5 120.0(11) . .
O6 N6 O5 119.7(11) . .
O3 Th1 O3 123.7(6) 2_656 .
O3 Th1 O1 87.3(5) 2_656 .
O3 Th1 O1 79.9(5) . .
O3 Th1 O1 79.9(5) 2_656 2_656
O3 Th1 O1 87.3(5) . 2_656
O1 Th1 O1 152.8(6) . 2_656
O3 Th1 O2 150.4(5) 2_656 2_656
O3 Th1 O2 78.6(4) . 2_656
O1 Th1 O2 77.3(4) . 2_656
O1 Th1 O2 123.7(5) 2_656 2_656
O3 Th1 O2 78.6(4) 2_656 .
O3 Th1 O2 150.4(5) . .
O1 Th1 O2 123.7(5) . .
O1 Th1 O2 77.3(4) 2_656 .
O2 Th1 O2 89.2(6) 2_656 .
O3 Th1 N4 61.8(3) 2_656 .
O3 Th1 N4 61.8(3) . .
O1 Th1 N4 76.4(3) . .
O1 Th1 N4 76.4(3) 2_656 .
O2 Th1 N4 135.4(3) 2_656 .
O2 Th1 N4 135.4(3) . .
O3 Th1 N2 136.5(5) 2_656 2_656
O3 Th1 N2 76.0(5) . 2_656
O1 Th1 N2 136.2(5) . 2_656
O1 Th1 N2 61.3(5) 2_656 2_656
O2 Th1 N2 62.5(5) 2_656 2_656
O2 Th1 N2 74.4(5) . 2_656
N4 Th1 N2 120.9(3) . 2_656
O3 Th1 N2 76.0(5) 2_656 .
O3 Th1 N2 136.5(5) . .
O1 Th1 N2 61.3(5) . .
O1 Th1 N2 136.2(5) 2_656 .
O2 Th1 N2 74.4(5) 2_656 .
O2 Th1 N2 62.5(5) . .
N4 Th1 N2 120.9(3) . .
N2 Th1 N2 118.3(7) 2_656 .

loop_
_geom_bond_atom_site_label_1
_geom_bond_atom_site_label_2
_geom_bond_distance
_geom_bond_site_symmetry_2
C1 N1 1.32(3) .
C1 N2 1.33(3) .
C1 C2 1.49(3) .
C2 C3 1.51(4) .
C2 H2A 0.9700 .
C2 H2B 0.9700 .
C3 C4 1.47(4) .
C3 H3A 0.9700 .
C3 H3B 0.9700 .
C4 C5 1.50(3) .
C4 H4A 0.9700 .
C4 H4B 0.9700 .
C5 N3 1.29(3) .
C5 N2 1.35(3) .
C6 N5 1.29(2) .
C6 N4 1.35(2) .
C6 C7 1.52(2) .
C7 C8 1.50(5) 2_656
C7 C8 1.56(4) .
C7 H7A 0.9700 .
C7 H7B 0.9700 .
C7 H7A1 0.9700 .
C7 H7A2 0.9700 .
C8 C7 1.50(5) 2_656
C8 H7A2 1.3620 .
C8 H8A 0.9700 .
C8 H8B 0.9700 .
N1 O1 1.36(2) .
N1 H1 0.8600 .
N2 Th1 2.557(17) .
N3 O2 1.38(2) .
N3 H3 0.8600 .
N4 C6 1.35(2) 2_656
N4 Th1 2.54(2) .
N5 O3 1.380(18) .
N5 H5 0.8600 .
O1 Th1 2.442(14) .
O2 Th1 2.444(11) .
O3 Th1 2.438(13) .
N6 O4 1.244(10) .
N6 O6 1.245(10) .
N6 O5 1.247(10) .
Th1 O3 2.438(13) 2_656
Th1 O1 2.442(14) 2_656
Th1 O2 2.444(11) 2_656
Th1 N2 2.557(18) 2_656
